data_2224002
loop_
_publ_author_name
'Shang, Shao-Ming'
'Li, Su-Yun'
'Ren, Chun-Xia'
'Wang, Xin'
'Lu, Lu-De'

_publ_section_title
;
 1,4-Bis(4,5-dihydro-1<i>H</i>-imidazol-2-yl)benzene--terephthalic
 acid--water (1/1/4)
;
_journal_coeditor_code SI2204
_journal_issue 11
_journal_name_full 'Acta Crystallographica Section E'
_journal_page_first o2682
_journal_page_last o2683
_journal_paper_doi 10.1107/S1600536809040616
_journal_volume 65
_journal_year 2009
_chemical_formula_iupac 'C12 H14 N4, C8 H6 O4, 4H2 O'
_chemical_formula_moiety 'C12 H14 N4, C8 H6 O4, 4(H2 O)'
_chemical_formula_sum 'C20 H28 N4 O8'
_chemical_formula_weight 452.46
_chemical_name_systematic
;
1,4-Bis(4,5-dihydro-1<i>H</i>-imidazol-2-yl)benzene--terephthalic acid--water
(1/1/4)
;
_space_group_IT_number 14
_symmetry_cell_setting monoclinic
_symmetry_space_group_name_Hall '-P 2ybc'
_symmetry_space_group_name_H-M 'P 1 21/c 1'
_atom_sites_solution_hydrogens geom
_atom_sites_solution_primary direct
_atom_sites_solution_secondary difmap
_audit_creation_method SHELXL-97
_cell_angle_alpha 90.00
_cell_angle_beta 94.899(3)
_cell_angle_gamma 90.00
_cell_formula_units_Z 2
_cell_length_a 7.9929(13)
_cell_length_b 16.847(3)
_cell_length_c 7.9615(12)
_cell_measurement_reflns_used 978
_cell_measurement_temperature 273(2)
_cell_measurement_theta_max 22.17
_cell_measurement_theta_min 2.42
_cell_volume 1068.2(3)
_computing_cell_refinement 'SAINT-Plus (Bruker, 1998)'
_computing_data_collection 'SMART (Bruker, 1998)'
_computing_data_reduction 'SAINT-Plus (Bruker, 1998)'
_computing_molecular_graphics 'SHELXTL (Sheldrick, 2008) and PLATON (Spek, 2009)'
_computing_publication_material 'SHELXL97 (Sheldrick, 2008)'
_computing_structure_refinement 'SHELXL97 (Sheldrick, 2008)'
_computing_structure_solution 'SHELXS97 (Sheldrick, 2008)'
_diffrn_ambient_temperature 273(2)
_diffrn_measured_fraction_theta_full 0.989
_diffrn_measured_fraction_theta_max 0.989
_diffrn_measurement_device_type 'Bruker SMART CCD area-detector'
_diffrn_measurement_method '\f and \w'
_diffrn_radiation_monochromator graphite
_diffrn_radiation_source 'fine-focus sealed tube'
_diffrn_radiation_type MoK\a
_diffrn_radiation_wavelength 0.71073
_diffrn_reflns_av_R_equivalents 0.0746
_diffrn_reflns_av_sigmaI/netI 0.1144
_diffrn_reflns_limit_h_max 10
_diffrn_reflns_limit_h_min -10
_diffrn_reflns_limit_k_max 21
_diffrn_reflns_limit_k_min -21
_diffrn_reflns_limit_l_max 10
_diffrn_reflns_limit_l_min -5
_diffrn_reflns_number 5588
_diffrn_reflns_theta_full 27.00
_diffrn_reflns_theta_max 27.00
_diffrn_reflns_theta_min 2.42
_exptl_absorpt_coefficient_mu 0.110
_exptl_absorpt_correction_T_max 0.9678
_exptl_absorpt_correction_T_min 0.9472
_exptl_absorpt_correction_type multi-scan
_exptl_absorpt_process_details '(SADABS; Bruker, 1998)'
_exptl_crystal_colour colorless
_exptl_crystal_density_diffrn 1.407
_exptl_crystal_density_method 'not measured'
_exptl_crystal_description block
_exptl_crystal_F_000 480
_exptl_crystal_size_max 0.50
_exptl_crystal_size_mid 0.35
_exptl_crystal_size_min 0.30
_refine_diff_density_max 0.710
_refine_diff_density_min -0.427
_refine_ls_extinction_coef 0.12(2)
_refine_ls_extinction_expression Fc^*^=kFc[1+0.001xFc^2^\l^3^/sin(2\q)]^-1/4^
_refine_ls_extinction_method 'SHELXL97 (Sheldrick, 2008)'
_refine_ls_goodness_of_fit_ref 0.790
_refine_ls_hydrogen_treatment mixed
_refine_ls_matrix_type full
_refine_ls_number_parameters 158
_refine_ls_number_reflns 2300
_refine_ls_number_restraints 6
_refine_ls_restrained_S_all 0.790
_refine_ls_R_factor_all 0.1591
_refine_ls_R_factor_gt 0.0895
_refine_ls_shift/su_max 0.000
_refine_ls_shift/su_mean 0.000
_refine_ls_structure_factor_coef Fsqd
_refine_ls_weighting_details 'w=1/[\s^2^(Fo^2^)+(0.1628P)^2^] where P=(Fo^2^+2Fc^2^)/3'
_refine_ls_weighting_scheme calc
_refine_ls_wR_factor_gt 0.2037
_refine_ls_wR_factor_ref 0.2570
_reflns_number_gt 832
_reflns_number_total 2300
_reflns_threshold_expression I>2\s(I)
_cod_data_source_file si2204.cif
_cod_data_source_block I
_cod_depositor_comments
;
The following automatic conversions were performed:
'_symmetry_cell_setting' value 'Monoclinic' changed to 'monoclinic'
according to '/home/saulius/struct/CIF-dictionaries/cif_core.dic'
dictionary named 'cif_core.dic' version 2.4.1 from 2010-06-29.

Automatic conversion script
Id: cif_fix_enum 1527 2010-12-29 10:47:43Z saulius 

The following automatic conversions were performed:

'_symmetry_cell_setting' value 'Monoclinic' changed to 'monoclinic'
according to /home/saulius/struct/CIF-dictionaries/cif_core.dic
dictionary named 'cif_core.dic' version 2.4.1 from 2010-06-29.

Automatic conversion script
Id: cif_fix_values 1715 2011-07-08 13:25:40Z adriana 
;
_cod_original_sg_symbol_H-M 'P 21/c'
_cod_database_code 2224002
_cod_database_fobs_code 2224002

loop_
_symmetry_equiv_pos_as_xyz
'x, y, z'
'-x, y+1/2, -z+1/2'
'-x, -y, -z'
'x, -y-1/2, z-1/2'

loop_
_atom_site_type_symbol
_atom_site_label
_atom_site_fract_x
_atom_site_fract_y
_atom_site_fract_z
_atom_site_U_iso_or_equiv
_atom_site_adp_type
_atom_site_calc_flag
_atom_site_refinement_flags
_atom_site_occupancy
_atom_site_disorder_assembly
_atom_site_disorder_group
N N1 0.2209(4) 0.83842(17) 0.1428(4) 0.0622(10) Uani d . 1 . .
N N2 0.0932(4) 0.95122(17) 0.1837(4) 0.0621(10) Uani d . 1 . .
H H2C 0.0744 1.0015 0.1797 0.074 Uiso calc R 1 . .
C C1 -0.0182(6) 0.8931(2) 0.2516(6) 0.0704(13) Uani d . 1 . .
H H1A -0.1318 0.8981 0.1991 0.085 Uiso calc R 1 . .
H H1B -0.0199 0.8989 0.3726 0.085 Uiso calc R 1 . .
C C2 0.0597(6) 0.8138(2) 0.2069(6) 0.0692(13) Uani d . 1 . .
H H2A 0.0785 0.7800 0.3053 0.083 Uiso calc R 1 . .
H H2B -0.0109 0.7860 0.1208 0.083 Uiso calc R 1 . .
C C3 0.2264(5) 0.9167(2) 0.1292(4) 0.0558(11) Uani d . 1 . .
C C4 0.3678(5) 0.9588(2) 0.0625(4) 0.0541(11) Uani d . 1 . .
C C5 0.4927(6) 0.9183(2) -0.0102(5) 0.0684(13) Uani d . 1 . .
H H5 0.4886 0.8632 -0.0177 0.082 Uiso d R 1 . .
O O1 0.4731(4) 0.71811(16) 0.0453(4) 0.0702(9) Uani d . 1 . .
O O2 0.2324(5) 0.66542(18) 0.1033(4) 0.0915(11) Uani d . 1 . .
H H2D 0.2110 0.7124 0.1183 0.137 Uiso calc R 1 . .
C C6 0.3758(6) 1.0410(2) 0.0723(5) 0.0659(12) Uani d . 1 . .
H H6 0.2921 1.0689 0.1212 0.079 Uiso d R 1 . .
C C7 0.3793(7) 0.6590(2) 0.0620(5) 0.0649(12) Uani d . 1 . .
C C8 0.4386(5) 0.5771(2) 0.0299(5) 0.0570(11) Uani d . 1 . .
C C9 0.6008(6) 0.5648(2) -0.0226(5) 0.0647(12) Uani d . 1 . .
H H9 0.6694 0.6082 -0.0391 0.078 Uiso d R 1 . .
C C10 0.3416(6) 0.5107(2) 0.0509(5) 0.0644(12) Uani d . 1 . .
H H10 0.2339 0.5170 0.0849 0.077 Uiso d R 1 . .
O O1W 0.9737(5) 0.61448(19) 0.2736(5) 0.0901(12) Uani d D 1 . .
H H1WA 1.053(4) 0.627(2) 0.212(5) 0.11(2) Uiso d D 1 . .
H H1WB 0.904(5) 0.6509(19) 0.296(6) 0.10(2) Uiso d D 1 . .
O O2W 0.7204(4) 0.76340(18) 0.8161(5) 0.0821(11) Uani d D 1 . .
H H2WA 0.6459 0.7691 0.7341 0.098 Uiso d RD 1 . .
H H2WB 0.700(6) 0.776(7) 0.916(3) 0.31(7) Uiso d D 1 . .

loop_
_atom_site_aniso_label
_atom_site_aniso_U_11
_atom_site_aniso_U_22
_atom_site_aniso_U_33
_atom_site_aniso_U_12
_atom_site_aniso_U_13
_atom_site_aniso_U_23
N1 0.076(2) 0.0398(17) 0.073(2) -0.0058(16) 0.0184(18) 0.0054(15)
N2 0.074(2) 0.0401(18) 0.074(2) 0.0037(17) 0.0201(19) 0.0008(15)
C1 0.082(3) 0.050(2) 0.082(3) -0.003(2) 0.021(2) 0.002(2)
C2 0.087(3) 0.047(2) 0.076(3) -0.002(2) 0.022(2) 0.0008(19)
C3 0.078(3) 0.040(2) 0.050(2) 0.000(2) 0.007(2) 0.0006(16)
C4 0.072(3) 0.043(2) 0.048(2) -0.0032(19) 0.015(2) 0.0032(16)
C5 0.094(3) 0.039(2) 0.077(3) 0.003(2) 0.033(3) -0.003(2)
O1 0.089(2) 0.0440(15) 0.080(2) 0.0001(15) 0.0227(16) -0.0008(13)
O2 0.099(3) 0.0495(17) 0.132(3) 0.0123(16) 0.046(2) -0.0028(16)
C6 0.079(3) 0.042(2) 0.081(3) 0.004(2) 0.029(2) 0.0007(19)
C7 0.080(3) 0.050(2) 0.067(3) 0.003(2) 0.018(2) 0.0043(19)
C8 0.069(3) 0.047(2) 0.056(2) 0.0062(19) 0.012(2) 0.0006(17)
C9 0.082(3) 0.042(2) 0.071(3) -0.007(2) 0.011(2) -0.0018(19)
C10 0.080(3) 0.040(2) 0.075(3) -0.0062(19) 0.020(2) -0.0006(18)
O1W 0.100(3) 0.0528(19) 0.123(3) -0.0071(19) 0.038(2) 0.0076(17)
O2W 0.076(2) 0.077(2) 0.094(3) 0.0043(16) 0.0140(17) 0.0025(18)

loop_
_atom_type_symbol
_atom_type_description
_atom_type_scat_dispersion_real
_atom_type_scat_dispersion_imag
_atom_type_scat_source
C C 0.0033 0.0016 'International Tables Vol C Tables 4.2.6.8 and 6.1.1.4'
H H 0.0000 0.0000 'International Tables Vol C Tables 4.2.6.8 and 6.1.1.4'
N N 0.0061 0.0033 'International Tables Vol C Tables 4.2.6.8 and 6.1.1.4'
O O 0.0106 0.0060 'International Tables Vol C Tables 4.2.6.8 and 6.1.1.4'

loop_
_geom_angle_atom_site_label_1
_geom_angle_atom_site_label_2
_geom_angle_atom_site_label_3
_geom_angle_site_symmetry_1
_geom_angle_site_symmetry_3
_geom_angle
_geom_angle_publ_flag
C3 N1 C2 . . 110.0(3) ?
C3 N2 C1 . . 111.2(3) ?
C3 N2 H2C . . 124.4 ?
C1 N2 H2C . . 124.4 ?
N2 C1 C2 . . 103.1(3) ?
N2 C1 H1A . . 111.1 ?
C2 C1 H1A . . 111.1 ?
N2 C1 H1B . . 111.1 ?
C2 C1 H1B . . 111.1 ?
H1A C1 H1B . . 109.1 ?
N1 C2 C1 . . 102.7(3) ?
N1 C2 H2A . . 111.2 ?
C1 C2 H2A . . 111.2 ?
N1 C2 H2B . . 111.2 ?
C1 C2 H2B . . 111.2 ?
H2A C2 H2B . . 109.1 ?
N2 C3 N1 . . 112.3(4) ?
N2 C3 C4 . . 124.9(3) ?
N1 C3 C4 . . 122.8(4) ?
C5 C4 C6 . . 119.1(4) ?
C5 C4 C3 . . 121.3(3) ?
C6 C4 C3 . . 119.6(4) ?
C4 C5 C6 . 3_675 120.4(3) ?
C4 C5 H5 . . 119.9 ?
C6 C5 H5 3_675 . 119.7 ?
C7 O2 H2D . . 109.5 ?
C5 C6 C4 3_675 . 120.5(4) ?
C5 C6 H6 3_675 . 119.7 ?
C4 C6 H6 . . 119.8 ?
O2 C7 O1 . . 122.7(4) ?
O2 C7 C8 . . 116.4(4) ?
O1 C7 C8 . . 120.9(4) ?
C10 C8 C9 . . 117.1(3) ?
C10 C8 C7 . . 122.8(4) ?
C9 C8 C7 . . 120.1(4) ?
C10 C9 C8 3_665 . 120.9(4) ?
C10 C9 H9 3_665 . 119.6 ?
C8 C9 H9 . . 119.5 ?
C9 C10 C8 3_665 . 122.0(4) ?
C9 C10 H10 3_665 . 118.8 ?
C8 C10 H10 . . 119.1 ?
H1WA O1W H1WB . . 118(2) ?
H2WA O2W H2WB . . 120.8 ?

loop_
_geom_bond_atom_site_label_1
_geom_bond_atom_site_label_2
_geom_bond_site_symmetry_2
_geom_bond_distance
_geom_bond_publ_flag
N1 C3 . 1.324(5) ?
N1 C2 . 1.485(5) ?
N2 C3 . 1.319(5) ?
N2 C1 . 1.458(5) ?
N2 H2C . 0.8600 ?
C1 C2 . 1.528(5) ?
C1 H1A . 0.9700 ?
C1 H1B . 0.9700 ?
C2 H2A . 0.9700 ?
C2 H2B . 0.9700 ?
C3 C4 . 1.472(6) ?
C4 C5 . 1.377(5) ?
C4 C6 . 1.389(5) ?
C5 C6 3_675 1.381(5) ?
C5 H5 . 0.9299 ?
O1 C7 . 1.260(5) ?
O2 C7 . 1.251(5) ?
O2 H2D . 0.8200 ?
C6 C5 3_675 1.381(5) ?
C6 H6 . 0.9300 ?
C7 C8 . 1.487(6) ?
C8 C10 . 1.379(5) ?
C8 C9 . 1.412(6) ?
C9 C10 3_665 1.377(5) ?
C9 H9 . 0.9300 ?
C10 C9 3_665 1.377(5) ?
C10 H10 . 0.9300 ?
O1W H1WA . 0.86(3) ?
O1W H1WB . 0.86(4) ?
O2W H2WA . 0.85 ?
O2W H2WB . 0.85(4) ?

loop_
_geom_hbond_atom_site_label_D
_geom_hbond_atom_site_label_H
_geom_hbond_atom_site_label_A
_geom_hbond_site_symmetry_A
_geom_hbond_distance_DH
_geom_hbond_distance_HA
_geom_hbond_distance_DA
_geom_hbond_angle_DHA
O2W H2WB O1 1_556 0.85(4) 2.37(6) 2.904(5) 121(7)
O2W H2WA O1 4_576 0.85 1.96 2.815(5) 179.7
O1W H1WB O2W 4_575 0.85(4) 2.08(4) 2.926(5) 172(5)
O1W H1WA O2 1_655 0.86(3) 1.851(15) 2.707(5) 172(3)
O2 H2D N1 . 0.82 2.13 2.934(4) 165.2
N2 H2C O1W 2_655 0.86 1.98 2.828(4) 166.9
C5 H5 O1 . 0.93 2.50 3.407(4) 165
C6 H6 O1W 2_655 0.93 2.47 3.380(6) 166

loop_
_geom_torsion_atom_site_label_1
_geom_torsion_atom_site_label_2
_geom_torsion_atom_site_label_3
_geom_torsion_atom_site_label_4
_geom_torsion_site_symmetry_1
_geom_torsion_site_symmetry_2
_geom_torsion_site_symmetry_3
_geom_torsion_site_symmetry_4
_geom_torsion
_geom_torsion_publ_flag
C3 N2 C1 C2 . . . . -7.5(4) ?
C3 N1 C2 C1 . . . . -7.6(4) ?
N2 C1 C2 N1 . . . . 8.6(4) ?
C1 N2 C3 N1 . . . . 2.9(5) ?
C1 N2 C3 C4 . . . . -176.3(4) ?
C2 N1 C3 N2 . . . . 3.3(5) ?
C2 N1 C3 C4 . . . . -177.5(3) ?
N2 C3 C4 C5 . . . . -172.2(4) ?
N1 C3 C4 C5 . . . . 8.6(6) ?
N2 C3 C4 C6 . . . . 7.6(6) ?
N1 C3 C4 C6 . . . . -171.6(4) ?
C6 C4 C5 C6 . . . 3_675 0.1(7) ?
C3 C4 C5 C6 . . . 3_675 179.9(4) ?
C5 C4 C6 C5 . . . 3_675 -0.1(7) ?
C3 C4 C6 C5 . . . 3_675 -179.9(4) ?
O2 C7 C8 C10 . . . . -2.8(6) ?
O1 C7 C8 C10 . . . . 178.3(4) ?
O2 C7 C8 C9 . . . . 177.9(4) ?
O1 C7 C8 C9 . . . . -1.0(6) ?
C10 C8 C9 C10 . . . 3_665 -0.1(6) ?
C7 C8 C9 C10 . . . 3_665 179.2(4) ?
C9 C8 C10 C9 . . . 3_665 0.1(6) ?
C7 C8 C10 C9 . . . 3_665 -179.2(4) ?
